data_2240975
loop_
_publ_author_name
'Kang, Gihaeng'
'Kim, Jineun'
'Park, Hyunjin'
'Kim, Tae Ho'

_publ_section_title
;
 Crystal structure of cafenstrole
;
_journal_coeditor_code HG5453
_journal_issue 8
_journal_name_full 'Acta Crystallographica Section E'
_journal_page_first o614
_journal_paper_doi 10.1107/S2056989015013869
_journal_volume 71
_journal_year 2015
_chemical_formula_iupac 'C16 H22 N4 O3 S'
_chemical_formula_moiety 'C16 H22 N4 O3 S'
_chemical_formula_sum 'C16 H22 N4 O3 S'
_chemical_formula_weight 350.43
_chemical_melting_point 390
_chemical_name_common cafenstrole
_chemical_name_systematic <i>N</i>,<i>N</i>-Diethyl-3-mesitylsulfonyl-1<i>H</i>-1,2,4-triazole-1-carboxamide
_space_group_crystal_system monoclinic
_space_group_IT_number 14
_space_group_name_Hall '-P 2ybc'
_space_group_name_H-M_alt 'P 1 21/c 1'
_symmetry_space_group_name_Hall '-P 2ybc'
_symmetry_space_group_name_H-M 'P 1 21/c 1'
_atom_sites_solution_hydrogens geom
_audit_creation_method SHELXL-2013
_cell_angle_alpha 90
_cell_angle_beta 95.290(3)
_cell_angle_gamma 90
_cell_formula_units_Z 4
_cell_length_a 7.2800(3)
_cell_length_b 8.0410(4)
_cell_length_c 30.1792(13)
_cell_measurement_reflns_used 3608
_cell_measurement_temperature 173(2)
_cell_measurement_theta_max 25.84
_cell_measurement_theta_min 2.62
_cell_volume 1759.12(14)
_computing_cell_refinement
;
SAINT (Bruker, 2013)
;
_computing_data_collection
;
APEX2 (Bruker, 2013)
;
_computing_data_reduction
;
SAINT (Bruker, 2013)
;
_computing_molecular_graphics
;
DIAMOND (Brandenburg, 2010)
;
_computing_publication_material
;
SHELXTL (Sheldrick, 2008)
;
_computing_structure_refinement
;
SHELXL2013 (Sheldrick, 2015)
;
_computing_structure_solution
;
SHELXS97 (Sheldrick, 2008)
;
_diffrn_ambient_temperature 173(2)
_diffrn_measured_fraction_theta_full 0.988
_diffrn_measured_fraction_theta_max 0.982
_diffrn_measurement_device_type 'Bruker APEXII CCD'
_diffrn_measurement_method '\f and \w scans'
_diffrn_radiation_type MoK\a
_diffrn_radiation_wavelength 0.71073
_diffrn_reflns_av_R_equivalents 0.0328
_diffrn_reflns_limit_h_max 7
_diffrn_reflns_limit_h_min -8
_diffrn_reflns_limit_k_max 9
_diffrn_reflns_limit_k_min -9
_diffrn_reflns_limit_l_max 37
_diffrn_reflns_limit_l_min -37
_diffrn_reflns_number 11871
_diffrn_reflns_theta_full 25.242
_diffrn_reflns_theta_max 25.995
_diffrn_reflns_theta_min 1.355
_exptl_absorpt_coefficient_mu 0.206
_exptl_absorpt_correction_T_max 0.996
_exptl_absorpt_correction_T_min 0.929
_exptl_absorpt_correction_type multi-scan
_exptl_absorpt_process_details
;
(SADABS; Bruker, 2013)
;
_exptl_crystal_colour colourless
_exptl_crystal_density_diffrn 1.323
_exptl_crystal_description plate
_exptl_crystal_F_000 744
_exptl_crystal_size_max 0.361
_exptl_crystal_size_mid 0.297
_exptl_crystal_size_min 0.020
_refine_diff_density_max 0.319
_refine_diff_density_min -0.350
_refine_ls_extinction_method none
_refine_ls_goodness_of_fit_ref 1.120
_refine_ls_hydrogen_treatment constr
_refine_ls_matrix_type full
_refine_ls_number_parameters 222
_refine_ls_number_reflns 3385
_refine_ls_number_restraints 0
_refine_ls_restrained_S_all 1.120
_refine_ls_R_factor_all 0.0651
_refine_ls_R_factor_gt 0.0509
_refine_ls_shift/su_max 0.000
_refine_ls_shift/su_mean 0.000
_refine_ls_structure_factor_coef Fsqd
_refine_ls_weighting_details 'w=1/[\s^2^(Fo^2^)+(0.0373P)^2^+1.5378P] where P=(Fo^2^+2Fc^2^)/3'
_refine_ls_weighting_scheme calc
_refine_ls_wR_factor_gt 0.1132
_refine_ls_wR_factor_ref 0.1182
_reflns_number_gt 2760
_reflns_number_total 3385
_reflns_threshold_expression 'I > 2\s(I)'
_cod_data_source_file hg5453sup1.cif
_cod_data_source_block I
_cod_database_code 2240975
_shelx_space_group_comment
;
The symmetry employed for this shelxl refinement is uniquely defined
by the following loop, which should always be used as a source of
symmetry information in preference to the above space-group names.
They are only intended as comments.
;
_shelx_estimated_absorpt_t_min 0.929
_shelx_estimated_absorpt_t_max 0.996

loop_
_space_group_symop_operation_xyz
'x, y, z'
'-x, y+1/2, -z+1/2'
'-x, -y, -z'
'x, -y-1/2, z-1/2'

loop_
_atom_site_type_symbol
_atom_site_label
_atom_site_fract_x
_atom_site_fract_y
_atom_site_fract_z
_atom_site_U_iso_or_equiv
_atom_site_adp_type
_atom_site_calc_flag
_atom_site_occupancy
S S1 0.41370(9) 0.41398(9) 0.10060(2) 0.03098(19) Uani d 1
O O1 0.3991(3) 0.2440(2) 0.08694(6) 0.0440(5) Uani d 1
O O2 0.5862(2) 0.4698(3) 0.12191(6) 0.0426(5) Uani d 1
O O3 -0.0331(3) 0.6067(3) 0.24940(6) 0.0450(5) Uani d 1
N N1 0.0629(3) 0.4287(3) 0.12755(6) 0.0321(5) Uani d 1
N N2 0.2960(3) 0.4724(3) 0.18146(6) 0.0280(5) Uani d 1
N N3 0.1290(3) 0.4783(3) 0.19847(6) 0.0262(5) Uani d 1
N N4 0.2305(3) 0.4731(3) 0.27538(6) 0.0265(5) Uani d 1
C C1 0.3372(3) 0.5499(3) 0.05661(7) 0.0243(5) Uani d 1
C C2 0.2701(3) 0.4890(3) 0.01447(7) 0.0250(5) Uani d 1
C C3 0.2198(3) 0.6048(3) -0.01847(7) 0.0262(5) Uani d 1
H H3 0.1760 0.5657 -0.0472 0.031 Uiso calc 1
C C4 0.2303(3) 0.7740(3) -0.01148(8) 0.0275(6) Uani d 1
C C5 0.2917(3) 0.8308(3) 0.03064(8) 0.0293(6) Uani d 1
H H5 0.2964 0.9472 0.0360 0.035 Uiso calc 1
C C6 0.3468(3) 0.7227(3) 0.06518(7) 0.0272(6) Uani d 1
C C7 0.2494(4) 0.3081(3) 0.00170(8) 0.0348(6) Uani d 1
H H7A 0.1922 0.2994 -0.0289 0.052 Uiso calc 1
H H7B 0.1713 0.2521 0.0219 0.052 Uiso calc 1
H H7C 0.3711 0.2552 0.0038 0.052 Uiso calc 1
C C8 0.1789(4) 0.8928(4) -0.04883(8) 0.0389(7) Uani d 1
H H8A 0.2902 0.9482 -0.0574 0.058 Uiso calc 1
H H8B 0.0931 0.9763 -0.0391 0.058 Uiso calc 1
H H8C 0.1199 0.8317 -0.0744 0.058 Uiso calc 1
C C9 0.4143(4) 0.7991(4) 0.10936(8) 0.0456(8) Uani d 1
H H9A 0.5462 0.7758 0.1159 0.068 Uiso calc 1
H H9B 0.3459 0.7514 0.1328 0.068 Uiso calc 1
H H9C 0.3947 0.9196 0.1081 0.068 Uiso calc 1
C C10 0.2465(3) 0.4418(3) 0.13928(7) 0.0263(5) Uani d 1
C C11 -0.0062(3) 0.4550(3) 0.16559(8) 0.0302(6) Uani d 1
H H11 -0.1343 0.4573 0.1694 0.036 Uiso calc 1
C C12 0.1025(3) 0.5235(3) 0.24394(8) 0.0293(6) Uani d 1
C C13 0.3683(3) 0.3424(3) 0.27089(8) 0.0253(5) Uani d 1
H H13A 0.3367 0.2817 0.2427 0.030 Uiso calc 1
H H13B 0.3635 0.2621 0.2956 0.030 Uiso calc 1
C C14 0.5623(3) 0.4096(4) 0.27125(9) 0.0364(6) Uani d 1
H H14A 0.5731 0.4752 0.2443 0.055 Uiso calc 1
H H14B 0.6499 0.3169 0.2723 0.055 Uiso calc 1
H H14C 0.5896 0.4803 0.2975 0.055 Uiso calc 1
C C15 0.2014(4) 0.5244(4) 0.32107(8) 0.0371(7) Uani d 1
H H15A 0.1512 0.6389 0.3205 0.045 Uiso calc 1
H H15B 0.3214 0.5253 0.3394 0.045 Uiso calc 1
C C16 0.0700(4) 0.4095(5) 0.34227(9) 0.0528(9) Uani d 1
H H16A -0.0498 0.4096 0.3245 0.079 Uiso calc 1
H H16B 0.0542 0.4480 0.3725 0.079 Uiso calc 1
H H16C 0.1204 0.2964 0.3435 0.079 Uiso calc 1

loop_
_atom_site_aniso_label
_atom_site_aniso_U_11
_atom_site_aniso_U_22
_atom_site_aniso_U_33
_atom_site_aniso_U_12
_atom_site_aniso_U_13
_atom_site_aniso_U_23
S1 0.0289(4) 0.0379(4) 0.0261(3) 0.0080(3) 0.0024(2) 0.0056(3)
O1 0.0604(13) 0.0328(11) 0.0394(10) 0.0158(10) 0.0082(9) 0.0063(9)
O2 0.0237(10) 0.0704(15) 0.0327(9) 0.0075(10) -0.0024(7) 0.0098(10)
O3 0.0377(11) 0.0587(14) 0.0388(10) 0.0233(10) 0.0043(8) 0.0019(10)
N1 0.0265(11) 0.0399(14) 0.0290(10) -0.0012(10) -0.0020(9) 0.0017(10)
N2 0.0220(11) 0.0345(12) 0.0275(10) 0.0021(9) 0.0020(8) 0.0046(10)
N3 0.0213(11) 0.0306(12) 0.0264(10) 0.0019(9) 0.0000(8) 0.0035(9)
N4 0.0290(11) 0.0244(11) 0.0251(10) 0.0033(9) -0.0031(8) -0.0011(9)
C1 0.0214(12) 0.0284(13) 0.0230(11) 0.0013(11) 0.0018(9) 0.0029(11)
C2 0.0173(12) 0.0319(14) 0.0261(11) -0.0003(10) 0.0037(9) -0.0022(11)
C3 0.0241(12) 0.0326(14) 0.0215(11) 0.0007(11) 0.0003(9) -0.0030(11)
C4 0.0233(13) 0.0316(14) 0.0276(12) 0.0018(11) 0.0026(10) 0.0034(11)
C5 0.0321(14) 0.0252(13) 0.0309(12) -0.0004(11) 0.0043(11) -0.0005(11)
C6 0.0272(13) 0.0318(14) 0.0226(11) -0.0017(11) 0.0016(10) -0.0004(11)
C7 0.0390(16) 0.0295(15) 0.0353(13) 0.0013(13) 0.0002(11) -0.0050(12)
C8 0.0479(17) 0.0350(16) 0.0328(13) 0.0050(14) -0.0023(12) 0.0057(13)
C9 0.066(2) 0.0384(17) 0.0306(14) -0.0064(16) -0.0051(13) -0.0052(13)
C10 0.0267(13) 0.0270(13) 0.0246(11) 0.0018(11) -0.0011(10) 0.0046(11)
C11 0.0256(13) 0.0338(15) 0.0299(12) 0.0007(11) -0.0034(10) 0.0067(12)
C12 0.0253(14) 0.0319(14) 0.0306(13) 0.0029(12) 0.0022(10) 0.0014(11)
C13 0.0276(13) 0.0210(12) 0.0265(11) 0.0040(10) -0.0014(10) 0.0047(10)
C14 0.0278(14) 0.0360(15) 0.0441(15) -0.0003(12) -0.0026(11) 0.0088(13)
C15 0.0461(17) 0.0354(15) 0.0281(13) 0.0066(13) -0.0057(12) -0.0099(12)
C16 0.0481(18) 0.083(3) 0.0285(13) -0.0110(18) 0.0087(13) -0.0122(16)

loop_
_atom_type_symbol
_atom_type_description
_atom_type_scat_dispersion_real
_atom_type_scat_dispersion_imag
_atom_type_scat_source
C C 0.0033 0.0016 'International Tables Vol C Tables 4.2.6.8 and 6.1.1.4'
H H 0.0000 0.0000 'International Tables Vol C Tables 4.2.6.8 and 6.1.1.4'
N N 0.0061 0.0033 'International Tables Vol C Tables 4.2.6.8 and 6.1.1.4'
O O 0.0106 0.0060 'International Tables Vol C Tables 4.2.6.8 and 6.1.1.4'
S S 0.1246 0.1234 'International Tables Vol C Tables 4.2.6.8 and 6.1.1.4'

loop_
_geom_angle_atom_site_label_1
_geom_angle_atom_site_label_2
_geom_angle_atom_site_label_3
_geom_angle
O1 S1 O2 118.01(13)
O1 S1 C1 111.37(11)
O2 S1 C1 110.25(12)
O1 S1 C10 105.83(12)
O2 S1 C10 106.94(11)
C1 S1 C10 103.17(11)
C11 N1 C10 101.98(19)
C10 N2 N3 101.33(18)
C11 N3 N2 109.55(19)
C11 N3 C12 125.5(2)
N2 N3 C12 124.48(19)
C12 N4 C13 126.3(2)
C12 N4 C15 115.5(2)
C13 N4 C15 116.46(19)
C2 C1 C6 120.9(2)
C2 C1 S1 121.47(19)
C6 C1 S1 117.58(17)
C3 C2 C1 117.4(2)
C3 C2 C7 116.8(2)
C1 C2 C7 125.8(2)
C4 C3 C2 123.1(2)
C4 C3 H3 118.4
C2 C3 H3 118.4
C3 C4 C5 118.3(2)
C3 C4 C8 120.5(2)
C5 C4 C8 121.1(2)
C4 C5 C6 122.0(2)
C4 C5 H5 119.0
C6 C5 H5 119.0
C5 C6 C1 118.2(2)
C5 C6 C9 117.2(2)
C1 C6 C9 124.6(2)
C2 C7 H7A 109.5
C2 C7 H7B 109.5
H7A C7 H7B 109.5
C2 C7 H7C 109.5
H7A C7 H7C 109.5
H7B C7 H7C 109.5
C4 C8 H8A 109.5
C4 C8 H8B 109.5
H8A C8 H8B 109.5
C4 C8 H8C 109.5
H8A C8 H8C 109.5
H8B C8 H8C 109.5
C6 C9 H9A 109.5
C6 C9 H9B 109.5
H9A C9 H9B 109.5
C6 C9 H9C 109.5
H9A C9 H9C 109.5
H9B C9 H9C 109.5
N2 C10 N1 116.4(2)
N2 C10 S1 121.10(18)
N1 C10 S1 122.51(17)
N1 C11 N3 110.7(2)
N1 C11 H11 124.6
N3 C11 H11 124.6
O3 C12 N4 126.5(2)
O3 C12 N3 116.5(2)
N4 C12 N3 116.9(2)
N4 C13 C14 112.9(2)
N4 C13 H13A 109.0
C14 C13 H13A 109.0
N4 C13 H13B 109.0
C14 C13 H13B 109.0
H13A C13 H13B 107.8
C13 C14 H14A 109.5
C13 C14 H14B 109.5
H14A C14 H14B 109.5
C13 C14 H14C 109.5
H14A C14 H14C 109.5
H14B C14 H14C 109.5
N4 C15 C16 112.1(2)
N4 C15 H15A 109.2
C16 C15 H15A 109.2
N4 C15 H15B 109.2
C16 C15 H15B 109.2
H15A C15 H15B 107.9
C15 C16 H16A 109.5
C15 C16 H16B 109.5
H16A C16 H16B 109.5
C15 C16 H16C 109.5
H16A C16 H16C 109.5
H16B C16 H16C 109.5

loop_
_geom_bond_atom_site_label_1
_geom_bond_atom_site_label_2
_geom_bond_distance
S1 O1 1.429(2)
S1 O2 1.4293(19)
S1 C1 1.769(2)
S1 C10 1.777(2)
O3 C12 1.216(3)
N1 C11 1.313(3)
N1 C10 1.355(3)
N2 C10 1.314(3)
N2 N3 1.364(3)
N3 C11 1.345(3)
N3 C12 1.450(3)
N4 C12 1.331(3)
N4 C13 1.468(3)
N4 C15 1.473(3)
C1 C2 1.408(3)
C1 C6 1.414(4)
C2 C3 1.387(3)
C2 C7 1.509(3)
C3 C4 1.378(4)
C3 H3 0.9500
C4 C5 1.385(3)
C4 C8 1.499(3)
C5 C6 1.387(3)
C5 H5 0.9500
C6 C9 1.509(3)
C7 H7A 0.9800
C7 H7B 0.9800
C7 H7C 0.9800
C8 H8A 0.9800
C8 H8B 0.9800
C8 H8C 0.9800
C9 H9A 0.9800
C9 H9B 0.9800
C9 H9C 0.9800
C11 H11 0.9500
C13 C14 1.511(3)
C13 H13A 0.9900
C13 H13B 0.9900
C14 H14A 0.9800
C14 H14B 0.9800
C14 H14C 0.9800
C15 C16 1.513(4)
C15 H15A 0.9900
C15 H15B 0.9900
C16 H16A 0.9800
C16 H16B 0.9800
C16 H16C 0.9800

loop_
_geom_hbond_atom_site_label_D
_geom_hbond_atom_site_label_H
_geom_hbond_atom_site_label_A
_geom_hbond_site_symmetry_A
_geom_hbond_distance_DH
_geom_hbond_distance_HA
_geom_hbond_distance_DA
_geom_hbond_angle_DHA
C11 H11 O2 1_455 0.95 2.38 3.136(3) 136.3
C7 H7C Cg1 3_665 0.98 2.80 3.561(3) 135

loop_
_geom_torsion_atom_site_label_1
_geom_torsion_atom_site_label_2
_geom_torsion_atom_site_label_3
_geom_torsion_atom_site_label_4
_geom_torsion
C10 N2 N3 C11 -1.4(3)
C10 N2 N3 C12 -174.3(2)
O1 S1 C1 C2 0.7(2)
O2 S1 C1 C2 133.7(2)
C10 S1 C1 C2 -112.4(2)
O1 S1 C1 C6 -178.97(18)
O2 S1 C1 C6 -46.0(2)
C10 S1 C1 C6 67.9(2)
C6 C1 C2 C3 2.1(3)
S1 C1 C2 C3 -177.58(17)
C6 C1 C2 C7 -178.5(2)
S1 C1 C2 C7 1.8(3)
C1 C2 C3 C4 -1.0(4)
C7 C2 C3 C4 179.6(2)
C2 C3 C4 C5 -0.9(4)
C2 C3 C4 C8 178.2(2)
C3 C4 C5 C6 1.7(4)
C8 C4 C5 C6 -177.4(2)
C4 C5 C6 C1 -0.6(4)
C4 C5 C6 C9 178.9(2)
C2 C1 C6 C5 -1.3(4)
S1 C1 C6 C5 178.35(18)
C2 C1 C6 C9 179.2(2)
S1 C1 C6 C9 -1.2(3)
N3 N2 C10 N1 0.4(3)
N3 N2 C10 S1 -177.87(17)
C11 N1 C10 N2 0.7(3)
C11 N1 C10 S1 178.95(19)
O1 S1 C10 N2 113.2(2)
O2 S1 C10 N2 -13.4(2)
C1 S1 C10 N2 -129.7(2)
O1 S1 C10 N1 -65.0(2)
O2 S1 C10 N1 168.3(2)
C1 S1 C10 N1 52.1(2)
C10 N1 C11 N3 -1.5(3)
N2 N3 C11 N1 2.0(3)
C12 N3 C11 N1 174.8(2)
C13 N4 C12 O3 164.5(3)
C15 N4 C12 O3 0.2(4)
C13 N4 C12 N3 -17.0(4)
C15 N4 C12 N3 178.7(2)
C11 N3 C12 O3 -29.9(4)
N2 N3 C12 O3 141.9(3)
C11 N3 C12 N4 151.5(2)
N2 N3 C12 N4 -36.8(3)
C12 N4 C13 C14 110.4(3)
C15 N4 C13 C14 -85.5(3)
C12 N4 C15 C16 82.9(3)
C13 N4 C15 C16 -83.0(3)

_cod_database_fobs_code 2240975
